data_4350349
loop_
_publ_author_name
'Rath, Sankar Prasad'
'Olmstead, Marilyn M.'
'Balch, Alan L.'

_publ_section_title
;
 Electron distribution in iron octaethyloxophlorin complexes. Importance
 of the Fe(III) oxophlorin trianion form in the bis-pyridine and
 bis-imidazole complexes.
;
_journal_issue 15
_journal_name_full 'Inorganic chemistry'
_journal_page_first 6083
_journal_page_last 6093
_journal_paper_doi 10.1021/ic0607033
_journal_volume 45
_journal_year 2006
_chemical_formula_sum 'C46 H53 Fe N6 O'
_chemical_formula_weight 761.79
_chemical_name_common (py)2Fe(OEPO)
_space_group_IT_number 2
_space_group_name_Hall '-P 1'
_space_group_name_H-M_alt 'P -1'
_symmetry_cell_setting triclinic
_symmetry_space_group_name_H-M 'P -1'
_atom_sites_solution_hydrogens geom
_atom_sites_solution_primary direct
_atom_sites_solution_secondary difmap
_audit_creation_method SHELXL-97
_cell_angle_alpha 80.4650(10)
_cell_angle_beta 89.9750(10)
_cell_angle_gamma 66.3170(10)
_cell_formula_units_Z 1
_cell_length_a 9.7928(6)
_cell_length_b 10.1780(6)
_cell_length_c 10.4503(7)
_cell_measurement_reflns_used 2336
_cell_measurement_temperature 10(2)
_cell_measurement_theta_max 31.4
_cell_measurement_theta_min 2.2
_cell_volume 938.17(10)
_computing_cell_refinement 'SAINT (Bruker, 2004)'
_computing_data_collection 'Apex2 (Bruker, 2004)'
_computing_data_reduction SAINT
_computing_molecular_graphics 'SHELXTL 5.1, XP (Sheldrick, 1994)'
_computing_publication_material SHELXL97
_computing_structure_refinement 'SHELXL97 (Sheldrick, 1997)'
_computing_structure_solution 'SHELXS-97 (Sheldrick, 1990)'
_diffrn_ambient_temperature 10(2)
_diffrn_detector_area_resol_mean 8.3
_diffrn_measured_fraction_theta_full 0.997
_diffrn_measured_fraction_theta_max 0.997
_diffrn_measurement_device_type 'Bruker Apex2'
_diffrn_measurement_method \w
_diffrn_radiation_monochromator graphite
_diffrn_radiation_source 'fine-focus sealed tube'
_diffrn_radiation_type MoK\a
_diffrn_radiation_wavelength 0.71073
_diffrn_reflns_av_R_equivalents 0.0277
_diffrn_reflns_av_sigmaI/netI 0.0419
_diffrn_reflns_limit_h_max 12
_diffrn_reflns_limit_h_min -12
_diffrn_reflns_limit_k_max 13
_diffrn_reflns_limit_k_min -13
_diffrn_reflns_limit_l_max 13
_diffrn_reflns_limit_l_min -13
_diffrn_reflns_number 9169
_diffrn_reflns_theta_full 27.48
_diffrn_reflns_theta_max 27.48
_diffrn_reflns_theta_min 1.98
_diffrn_standards_number 0
_exptl_absorpt_coefficient_mu 0.448
_exptl_absorpt_correction_T_max 0.965
_exptl_absorpt_correction_T_min 0.916
_exptl_absorpt_correction_type multi-scan
_exptl_absorpt_process_details 'SADABS 2.10 (Sheldrick, 2003)'
_exptl_crystal_colour blue
_exptl_crystal_density_diffrn 1.348
_exptl_crystal_density_method 'not measured'
_exptl_crystal_description plate
_exptl_crystal_F_000 405
_exptl_crystal_size_max 0.20
_exptl_crystal_size_mid 0.15
_exptl_crystal_size_min 0.08
_refine_diff_density_max 0.412
_refine_diff_density_min -0.414
_refine_diff_density_rms 0.060
_refine_ls_extinction_method none
_refine_ls_goodness_of_fit_ref 1.086
_refine_ls_hydrogen_treatment mixed
_refine_ls_matrix_type full
_refine_ls_number_parameters 254
_refine_ls_number_reflns 4299
_refine_ls_number_restraints 0
_refine_ls_restrained_S_all 1.086
_refine_ls_R_factor_all 0.0467
_refine_ls_R_factor_gt 0.0365
_refine_ls_shift/su_max 0.000
_refine_ls_shift/su_mean 0.000
_refine_ls_structure_factor_coef Fsqd
_refine_ls_weighting_details 'calc w=1/[\s^2^(Fo^2^)+(0.0391P)^2^+0.3719P] where P=(Fo^2^+2Fc^2^)/3'
_refine_ls_weighting_scheme calc
_refine_ls_wR_factor_gt 0.0869
_refine_ls_wR_factor_ref 0.0901
_reflns_number_gt 3567
_reflns_number_total 4299
_reflns_threshold_expression I>2\s(I)
_cod_data_source_file ic0607033si20060425_045419.cif
_cod_data_source_block mn1641
_cod_depositor_comments
;
The following automatic conversions were performed:

data item '_symmetry_cell_setting' value 'Triclinic' was changed to
'triclinic' in accordance with the
/home/saulius/struct/COD-crude-data/automatic-downloads/DataCite-retrospective/ACS/depositions/lib/dictionaries/cif_core.dic
dictionary named 'cif_core.dic' version 2.4.2 last updated on
2011-04-26.

Automatic conversion script
Id: cif_fix_values 6909 2019-04-08 15:41:33Z antanas 
;
_cod_database_code 4350349

loop_
_symmetry_equiv_pos_as_xyz
'x, y, z'
'-x, -y, -z'

loop_
_atom_site_label
_atom_site_type_symbol
_atom_site_fract_x
_atom_site_fract_y
_atom_site_fract_z
_atom_site_U_iso_or_equiv
_atom_site_adp_type
_atom_site_occupancy
_atom_site_symmetry_multiplicity
_atom_site_calc_flag
_atom_site_refinement_flags
Fe1 Fe 0.5000 0.5000 0.5000 0.00832(10) Uani 1 2 d S
O1 O 0.8665(4) 0.2501(4) 0.8549(3) 0.0237(7) Uiso 0.39 1 d P
O2 O 0.6572(12) 0.0678(11) 0.3186(10) 0.014(2) Uiso 0.11 1 d P
N1 N 0.56397(15) 0.55382(14) 0.66309(13) 0.0100(3) Uani 1 1 d .
N2 N 0.66499(15) 0.29459(14) 0.55040(13) 0.0093(3) Uani 1 1 d .
N3 N 0.65691(16) 0.57741(15) 0.38898(13) 0.0117(3) Uani 1 1 d .
C1 C 0.50484(18) 0.68994(17) 0.69805(15) 0.0100(3) Uani 1 1 d .
C2 C 0.58425(18) 0.68801(17) 0.81486(16) 0.0106(3) Uani 1 1 d .
C3 C 0.69188(18) 0.54888(17) 0.85155(15) 0.0107(3) Uani 1 1 d .
C4 C 0.67810(18) 0.46699(17) 0.75576(15) 0.0097(3) Uani 1 1 d .
C5 C 0.77094(18) 0.31798(17) 0.75692(15) 0.0103(3) Uani 1 1 d .
H5 H 0.8447 0.2670 0.8291 0.012 Uiso 0.61 1 d P
C6 C 0.76317(18) 0.23841(17) 0.65998(15) 0.0096(3) Uani 1 1 d .
C7 C 0.85395(18) 0.08546(17) 0.66438(15) 0.0101(3) Uani 1 1 d .
C8 C 0.80718(18) 0.04891(17) 0.55661(16) 0.0106(3) Uani 1 1 d .
C9 C 0.69068(17) 0.17935(17) 0.48669(15) 0.0091(3) Uani 1 1 d .
C10 C 0.61228(18) 0.18783(17) 0.37099(15) 0.0108(3) Uani 1 1 d .
H10 H 0.6428 0.0994 0.3355 0.013 Uiso 0.89 1 d P
C11 C 0.55513(19) 0.81668(18) 0.87989(17) 0.0145(3) Uani 1 1 d .
H11A H 0.5374 0.9034 0.8121 0.017 Uiso 1 1 calc R
H11B H 0.6457 0.7978 0.9349 0.017 Uiso 1 1 calc R
C12 C 0.42183(19) 0.85139(19) 0.96438(17) 0.0159(4) Uani 1 1 d .
H12A H 0.4123 0.9337 1.0062 0.024 Uiso 1 1 calc R
H12B H 0.4375 0.7659 1.0312 0.024 Uiso 1 1 calc R
H12C H 0.3303 0.8768 0.9098 0.024 Uiso 1 1 calc R
C13 C 0.80004(19) 0.49213(18) 0.96977(16) 0.0141(3) Uani 1 1 d .
H13A H 0.8203 0.5733 0.9932 0.017 Uiso 1 1 calc R
H13B H 0.8956 0.4180 0.9489 0.017 Uiso 1 1 calc R
C14 C 0.7409(2) 0.42418(19) 1.08626(16) 0.0169(4) Uani 1 1 d .
H14A H 0.8144 0.3898 1.1611 0.025 Uiso 1 1 calc R
H14B H 0.7237 0.3418 1.0645 0.025 Uiso 1 1 calc R
H14C H 0.6467 0.4974 1.1078 0.025 Uiso 1 1 calc R
C15 C 0.97541(18) -0.01368(18) 0.76649(16) 0.0132(3) Uani 1 1 d .
H15A H 1.0272 0.0427 0.7968 0.016 Uiso 1 1 calc R
H15B H 1.0495 -0.0921 0.7268 0.016 Uiso 1 1 calc R
C16 C 0.9190(2) -0.0827(2) 0.88341(17) 0.0209(4) Uani 1 1 d .
H16A H 1.0032 -0.1440 0.9470 0.031 Uiso 1 1 calc R
H16B H 0.8719 -0.1427 0.8550 0.031 Uiso 1 1 calc R
H16C H 0.8457 -0.0059 0.9235 0.031 Uiso 1 1 calc R
C17 C 0.85699(19) -0.10006(17) 0.52145(16) 0.0132(3) Uani 1 1 d .
H17A H 0.9590 -0.1623 0.5618 0.016 Uiso 1 1 calc R
H17B H 0.8609 -0.0915 0.4259 0.016 Uiso 1 1 calc R
C18 C 0.7511(2) -0.17201(18) 0.56726(17) 0.0153(4) Uani 1 1 d .
H18A H 0.7832 -0.2661 0.5385 0.023 Uiso 1 1 calc R
H18B H 0.6493 -0.1087 0.5302 0.023 Uiso 1 1 calc R
H18C H 0.7529 -0.1874 0.6624 0.023 Uiso 1 1 calc R
C19 C 0.60661(19) 0.70632(18) 0.30604(16) 0.0143(3) Uani 1 1 d .
H19 H 0.5019 0.7635 0.2939 0.017 Uiso 1 1 calc R
C20 C 0.7008(2) 0.75887(19) 0.23790(16) 0.0158(4) Uani 1 1 d .
H20 H 0.6610 0.8502 0.1803 0.019 Uiso 1 1 calc R
C21 C 0.85358(19) 0.67717(19) 0.25452(16) 0.0145(3) Uani 1 1 d .
H21 H 0.9203 0.7112 0.2089 0.017 Uiso 1 1 calc R
C22 C 0.90682(19) 0.54484(18) 0.33909(17) 0.0152(4) Uani 1 1 d .
H22 H 1.0111 0.4861 0.3524 0.018 Uiso 1 1 calc R
C23 C 0.80615(19) 0.49896(18) 0.40427(17) 0.0145(3) Uani 1 1 d .
H23 H 0.8440 0.4080 0.4625 0.017 Uiso 1 1 calc R

loop_
_atom_site_aniso_label
_atom_site_aniso_U_11
_atom_site_aniso_U_22
_atom_site_aniso_U_33
_atom_site_aniso_U_23
_atom_site_aniso_U_13
_atom_site_aniso_U_12
Fe1 0.00804(17) 0.00737(16) 0.00906(17) -0.00226(12) -0.00015(12) -0.00234(13)
N1 0.0116(7) 0.0090(6) 0.0099(7) -0.0025(5) 0.0010(5) -0.0044(6)
N2 0.0094(7) 0.0095(6) 0.0093(7) -0.0024(5) 0.0005(5) -0.0038(5)
N3 0.0131(7) 0.0118(7) 0.0100(7) -0.0047(5) -0.0006(5) -0.0036(6)
C1 0.0112(8) 0.0111(7) 0.0098(8) -0.0032(6) 0.0028(6) -0.0062(7)
C2 0.0098(8) 0.0128(8) 0.0107(8) -0.0027(6) 0.0016(6) -0.0057(7)
C3 0.0100(8) 0.0124(8) 0.0107(8) -0.0026(6) 0.0016(6) -0.0054(6)
C4 0.0084(8) 0.0114(7) 0.0096(8) -0.0017(6) 0.0015(6) -0.0044(6)
C5 0.0098(8) 0.0110(7) 0.0099(8) -0.0010(6) 0.0001(6) -0.0045(6)
C6 0.0083(8) 0.0110(7) 0.0100(8) -0.0007(6) 0.0013(6) -0.0048(6)
C7 0.0099(8) 0.0091(7) 0.0122(8) -0.0022(6) 0.0032(6) -0.0047(6)
C8 0.0094(8) 0.0103(7) 0.0130(8) -0.0028(6) 0.0035(6) -0.0045(6)
C9 0.0077(7) 0.0089(7) 0.0115(8) -0.0030(6) 0.0029(6) -0.0038(6)
C10 0.0115(8) 0.0106(7) 0.0117(8) -0.0034(6) 0.0026(6) -0.0054(6)
C11 0.0150(9) 0.0141(8) 0.0160(8) -0.0068(7) 0.0010(7) -0.0060(7)
C12 0.0159(9) 0.0158(8) 0.0171(9) -0.0075(7) 0.0025(7) -0.0059(7)
C13 0.0138(8) 0.0153(8) 0.0123(8) -0.0029(6) -0.0020(6) -0.0048(7)
C14 0.0207(9) 0.0166(8) 0.0129(8) -0.0025(7) -0.0009(7) -0.0072(7)
C15 0.0116(8) 0.0110(8) 0.0150(8) -0.0014(6) -0.0010(6) -0.0029(7)
C16 0.0193(9) 0.0195(9) 0.0160(9) 0.0033(7) 0.0003(7) -0.0023(8)
C17 0.0136(8) 0.0101(8) 0.0149(8) -0.0045(6) 0.0015(7) -0.0030(7)
C18 0.0182(9) 0.0122(8) 0.0169(9) -0.0035(7) 0.0029(7) -0.0074(7)
C19 0.0111(8) 0.0150(8) 0.0132(8) -0.0025(6) -0.0001(6) -0.0017(7)
C20 0.0182(9) 0.0148(8) 0.0123(8) -0.0007(6) -0.0002(7) -0.0053(7)
C21 0.0143(8) 0.0181(8) 0.0148(8) -0.0075(7) 0.0030(7) -0.0086(7)
C22 0.0099(8) 0.0156(8) 0.0188(9) -0.0055(7) -0.0013(7) -0.0030(7)
C23 0.0157(9) 0.0096(8) 0.0167(9) -0.0029(6) -0.0035(7) -0.0034(7)

loop_
_atom_type_symbol
_atom_type_description
_atom_type_scat_dispersion_real
_atom_type_scat_dispersion_imag
_atom_type_scat_source
C C 0.0033 0.0016 'International Tables Vol C Tables 4.2.6.8 and 6.1.1.4'
H H 0.0000 0.0000 'International Tables Vol C Tables 4.2.6.8 and 6.1.1.4'
N N 0.0061 0.0033 'International Tables Vol C Tables 4.2.6.8 and 6.1.1.4'
O O 0.0106 0.0060 'International Tables Vol C Tables 4.2.6.8 and 6.1.1.4'
Fe Fe 0.3463 0.8444 'International Tables Vol C Tables 4.2.6.8 and 6.1.1.4'

loop_
_geom_angle_atom_site_label_1
_geom_angle_atom_site_label_2
_geom_angle_atom_site_label_3
_geom_angle
_geom_angle_site_symmetry_1
_geom_angle_site_symmetry_3
N2 Fe1 N2 180.00(7) . 2_666
N2 Fe1 N1 90.72(5) . 2_666
N2 Fe1 N1 89.28(5) 2_666 2_666
N2 Fe1 N1 89.28(5) . .
N2 Fe1 N1 90.72(5) 2_666 .
N1 Fe1 N1 180.0 2_666 .
N2 Fe1 N3 88.94(5) . 2_666
N2 Fe1 N3 91.06(5) 2_666 2_666
N1 Fe1 N3 89.11(5) 2_666 2_666
N1 Fe1 N3 90.89(5) . 2_666
N2 Fe1 N3 91.06(5) . .
N2 Fe1 N3 88.94(5) 2_666 .
N1 Fe1 N3 90.89(5) 2_666 .
N1 Fe1 N3 89.11(5) . .
N3 Fe1 N3 180.0 2_666 .
C5 O1 H5 4.3 . .
C10 O2 H10 5.8 . .
C4 N1 C1 105.92(13) . .
C4 N1 Fe1 127.94(10) . .
C1 N1 Fe1 126.05(11) . .
C9 N2 C6 105.85(13) . .
C9 N2 Fe1 126.12(11) . .
C6 N2 Fe1 127.76(10) . .
C23 N3 C19 117.10(15) . .
C23 N3 Fe1 121.49(11) . .
C19 N3 Fe1 121.39(11) . .
N1 C1 C10 125.06(14) . 2_666
N1 C1 C2 110.10(14) . .
C10 C1 C2 124.82(14) 2_666 .
C3 C2 C1 106.99(14) . .
C3 C2 C11 127.48(15) . .
C1 C2 C11 125.51(15) . .
C2 C3 C4 106.41(14) . .
C2 C3 C13 126.81(14) . .
C4 C3 C13 126.76(15) . .
N1 C4 C5 125.01(14) . .
N1 C4 C3 110.58(14) . .
C5 C4 C3 124.40(15) . .
O1 C5 C6 118.0(2) . .
O1 C5 C4 117.1(2) . .
C6 C5 C4 124.87(15) . .
O1 C5 H5 1.4 . .
C6 C5 H5 117.6 . .
C4 C5 H5 117.6 . .
N2 C6 C5 125.05(14) . .
N2 C6 C7 110.37(13) . .
C5 C6 C7 124.55(15) . .
C8 C7 C6 106.42(14) . .
C8 C7 C15 126.97(14) . .
C6 C7 C15 126.61(14) . .
C7 C8 C9 106.95(14) . .
C7 C8 C17 127.72(15) . .
C9 C8 C17 125.16(14) . .
N2 C9 C10 124.83(14) . .
N2 C9 C8 110.40(14) . .
C10 C9 C8 124.76(14) . .
O2 C10 C1 116.0(5) . 2_666
O2 C10 C9 117.0(5) . .
C1 C10 C9 127.03(15) 2_666 .
O2 C10 H10 2.2 . .
C1 C10 H10 116.5 2_666 .
C9 C10 H10 116.5 . .
C2 C11 C12 114.13(14) . .
C2 C11 H11A 108.7 . .
C12 C11 H11A 108.7 . .
C2 C11 H11B 108.7 . .
C12 C11 H11B 108.7 . .
H11A C11 H11B 107.6 . .
C11 C12 H12A 109.5 . .
C11 C12 H12B 109.5 . .
H12A C12 H12B 109.5 . .
C11 C12 H12C 109.5 . .
H12A C12 H12C 109.5 . .
H12B C12 H12C 109.5 . .
C3 C13 C14 112.34(14) . .
C3 C13 H13A 109.1 . .
C14 C13 H13A 109.1 . .
C3 C13 H13B 109.1 . .
C14 C13 H13B 109.1 . .
H13A C13 H13B 107.9 . .
C13 C14 H14A 109.5 . .
C13 C14 H14B 109.5 . .
H14A C14 H14B 109.5 . .
C13 C14 H14C 109.5 . .
H14A C14 H14C 109.5 . .
H14B C14 H14C 109.5 . .
C7 C15 C16 113.63(14) . .
C7 C15 H15A 108.8 . .
C16 C15 H15A 108.8 . .
C7 C15 H15B 108.8 . .
C16 C15 H15B 108.8 . .
H15A C15 H15B 107.7 . .
C15 C16 H16A 109.5 . .
C15 C16 H16B 109.5 . .
H16A C16 H16B 109.5 . .
C15 C16 H16C 109.5 . .
H16A C16 H16C 109.5 . .
H16B C16 H16C 109.5 . .
C8 C17 C18 111.48(13) . .
C8 C17 H17A 109.3 . .
C18 C17 H17A 109.3 . .
C8 C17 H17B 109.3 . .
C18 C17 H17B 109.3 . .
H17A C17 H17B 108.0 . .
C17 C18 H18A 109.5 . .
C17 C18 H18B 109.5 . .
H18A C18 H18B 109.5 . .
C17 C18 H18C 109.5 . .
H18A C18 H18C 109.5 . .
H18B C18 H18C 109.5 . .
N3 C19 C20 122.88(16) . .
N3 C19 H19 118.6 . .
C20 C19 H19 118.6 . .
C21 C20 C19 119.35(16) . .
C21 C20 H20 120.3 . .
C19 C20 H20 120.3 . .
C22 C21 C20 118.45(16) . .
C22 C21 H21 120.8 . .
C20 C21 H21 120.8 . .
C21 C22 C23 119.14(16) . .
C21 C22 H22 120.4 . .
C23 C22 H22 120.4 . .
N3 C23 C22 123.07(15) . .
N3 C23 H23 118.5 . .
C22 C23 H23 118.5 . .

loop_
_geom_bond_atom_site_label_1
_geom_bond_atom_site_label_2
_geom_bond_distance
_geom_bond_site_symmetry_2
Fe1 N2 2.0448(13) .
Fe1 N2 2.0448(13) 2_666
Fe1 N1 2.0453(13) 2_666
Fe1 N1 2.0453(13) .
Fe1 N3 2.2352(14) 2_666
Fe1 N3 2.2352(14) .
O1 C5 1.284(4) .
O1 H5 0.3214 .
O2 C10 1.333(10) .
O2 H10 0.3706 .
N1 C4 1.376(2) .
N1 C1 1.382(2) .
N2 C9 1.3797(19) .
N2 C6 1.380(2) .
N3 C23 1.349(2) .
N3 C19 1.349(2) .
C1 C10 1.393(2) 2_666
C1 C2 1.441(2) .
C2 C3 1.373(2) .
C2 C11 1.501(2) .
C3 C4 1.443(2) .
C3 C13 1.502(2) .
C4 C5 1.419(2) .
C5 C6 1.417(2) .
C5 H5 0.9640 .
C6 C7 1.442(2) .
C7 C8 1.376(2) .
C7 C15 1.501(2) .
C8 C9 1.436(2) .
C8 C17 1.504(2) .
C9 C10 1.404(2) .
C10 C1 1.393(2) 2_666
C10 H10 0.9648 .
C11 C12 1.530(2) .
C11 H11A 0.9900 .
C11 H11B 0.9900 .
C12 H12A 0.9800 .
C12 H12B 0.9800 .
C12 H12C 0.9800 .
C13 C14 1.529(2) .
C13 H13A 0.9900 .
C13 H13B 0.9900 .
C14 H14A 0.9800 .
C14 H14B 0.9800 .
C14 H14C 0.9800 .
C15 C16 1.523(2) .
C15 H15A 0.9900 .
C15 H15B 0.9900 .
C16 H16A 0.9800 .
C16 H16B 0.9800 .
C16 H16C 0.9800 .
C17 C18 1.528(2) .
C17 H17A 0.9900 .
C17 H17B 0.9900 .
C18 H18A 0.9800 .
C18 H18B 0.9800 .
C18 H18C 0.9800 .
C19 C20 1.384(2) .
C19 H19 0.9500 .
C20 C21 1.383(2) .
C20 H20 0.9500 .
C21 C22 1.382(2) .
C21 H21 0.9500 .
C22 C23 1.385(2) .
C22 H22 0.9500 .
C23 H23 0.9500 .
